data_2014531
loop_
_publ_author_name
'Deng, Bin'
'Yao, Ji-Yong'
'Ibers, James A.'

_publ_section_title
;
 Dicerium orthosilicate selenide and dicerium orthosilicate telluride,
 Ce~2~(SiO~4~)<i>Q</i> (<i>Q</i> = Se or Te)
;
_journal_issue 11
_journal_name_full 'Acta Crystallographica Section C'
_journal_page_first i110
_journal_page_last i112
_journal_paper_doi 10.1107/S0108270104024230
_journal_volume 60
_journal_year 2004
_chemical_formula_iupac 'Ce2 (Si O4) Se'
_chemical_formula_moiety 'Ce2 O4 Se Si'
_chemical_formula_sum 'Ce2 O4 Se Si'
_chemical_formula_weight 451.29
_chemical_name_common 'dicerium orthosilicate selenide'
_chemical_name_systematic
;
Dicerium orthosilicate selenide
;
_space_group_IT_number 57
_symmetry_cell_setting orthorhombic
_symmetry_space_group_name_Hall '-P 2c 2b'
_symmetry_space_group_name_H-M 'P b c m'
_atom_sites_solution_primary direct
_atom_sites_solution_secondary difmap
_cell_angle_alpha 90.00
_cell_angle_beta 90.00
_cell_angle_gamma 90.00
_cell_formula_units_Z 4
_cell_length_a 6.2250(6)
_cell_length_b 7.2354(7)
_cell_length_c 11.0739(10)
_cell_measurement_reflns_used 5011
_cell_measurement_temperature 153(2)
_cell_measurement_theta_max 28.96
_cell_measurement_theta_min 2.82
_cell_volume 498.77(8)
_computing_cell_refinement 'SAINT (Bruker, 2003)'
_computing_data_collection 'SMART (Bruker, 2003)'
_computing_data_reduction SAINT
_computing_molecular_graphics 'XP in SHELXTL'
_computing_publication_material SHELXTL
_computing_structure_refinement SHELXTL
_computing_structure_solution 'SHELXTL (Sheldrick, 2003)'
_diffrn_ambient_temperature 153(2)
_diffrn_measured_fraction_theta_full 1.000
_diffrn_measured_fraction_theta_max 0.951
_diffrn_measurement_device_type 'Bruker SMART 1000 CCD area-detector'
_diffrn_measurement_method '0.3\% \w'
_diffrn_radiation_monochromator graphite
_diffrn_radiation_source 'fine-focus sealed tube'
_diffrn_radiation_type MoK\a
_diffrn_radiation_wavelength 0.71073
_diffrn_reflns_av_R_equivalents 0.0290
_diffrn_reflns_av_sigmaI/netI 0.0174
_diffrn_reflns_limit_h_max 8
_diffrn_reflns_limit_h_min -8
_diffrn_reflns_limit_k_max 9
_diffrn_reflns_limit_k_min -9
_diffrn_reflns_limit_l_max 14
_diffrn_reflns_limit_l_min -14
_diffrn_reflns_number 5011
_diffrn_reflns_theta_full 29.03
_diffrn_reflns_theta_max 29.03
_diffrn_reflns_theta_min 3.27
_diffrn_standards_decay_% 0
_diffrn_standards_interval_count 0
_diffrn_standards_interval_time 0
_diffrn_standards_number none
_exptl_absorpt_coefficient_mu 25.46
_exptl_absorpt_correction_T_max 0.274
_exptl_absorpt_correction_T_min 0.0673
_exptl_absorpt_correction_type numerical
_exptl_absorpt_process_details '(SHELXTL; Sheldrick, 2003)'
_exptl_crystal_colour 'light red'
_exptl_crystal_density_diffrn 6.010
_exptl_crystal_density_meas ?
_exptl_crystal_density_method 'not measured'
_exptl_crystal_description needle
_exptl_crystal_F_000 784
_exptl_crystal_size_max 0.125
_exptl_crystal_size_mid 0.032
_exptl_crystal_size_min 0.030
_refine_diff_density_max 2.03
_refine_diff_density_min -1.49
_refine_ls_extinction_coef 0.0019(3)
_refine_ls_extinction_expression Fc^*^=kFc[1+0.001xFc^2^\l^3^/sin(2\q)]^-1/4^
_refine_ls_extinction_method 'SHELXTL (Sheldrick, 2003)'
_refine_ls_goodness_of_fit_ref 1.492
_refine_ls_hydrogen_treatment none
_refine_ls_matrix_type full
_refine_ls_number_parameters 42
_refine_ls_number_reflns 662
_refine_ls_number_restraints 0
_refine_ls_restrained_S_all 1.492
_refine_ls_R_factor_all 0.0221
_refine_ls_R_factor_gt 0.0211
_refine_ls_shift/su_max 0.000
_refine_ls_shift/su_mean 0.000
_refine_ls_structure_factor_coef Fsqd
_refine_ls_weighting_details 'calc w = 1/[\s^2^(Fo^2^)+(0.03P)^2^] where P=(Fo^2^+2Fc^2^)/3'
_refine_ls_weighting_scheme calc
_refine_ls_wR_factor_gt 0.0583
_refine_ls_wR_factor_ref 0.0586
_reflns_number_gt 643
_reflns_number_total 662
_reflns_threshold_expression I>2\s(I)
_cod_data_source_file sk1760.cif
_cod_data_source_block I
_cod_depositor_comments
;
The following automatic conversions were performed:
'_geom_bond_publ_flag' value 'Y' changed to 'y' according to
'/home/saulius/struct/CIF-dictionaries/cif_core.dic' dictionary named
'cif_core.dic' version 2.4.1 from 2010-06-29 (11 times).

Automatic conversion script
Id: cif_fix_enum 1527 2010-12-29 10:47:43Z saulius 

The following automatic conversions were performed:

'_geom_bond_publ_flag' value 'Y' changed to 'y' according to
/home/saulius/struct/CIF-dictionaries/cif_core.dic dictionary named
'cif_core.dic' version 2.4.1 from 2010-06-29 (11
times).

'_geom_angle_publ_flag' value 'Y' changed to 'y' according
to /home/saulius/struct/CIF-dictionaries/cif_core.dic dictionary
named 'cif_core.dic' version 2.4.1 from 2010-06-29 (4 times).

Automatic conversion script
Id: cif_fix_values 1715 2011-07-08 13:25:40Z adriana 

The following automatic conversions were performed:

'_exptl_crystal_density_meas' value 'not measured' was changed to '?'
- the value is perceived as not measured.

Automatic conversion script
Id: cif_fix_values 3008 2015-01-20 13:52:24Z robertas 
;
_cod_database_code 2014531
_cod_database_fobs_code 2014531

loop_
_symmetry_equiv_pos_as_xyz
'x, y, z'
'-x, -y, z+1/2'
'-x, y+1/2, -z+1/2'
'x, -y+1/2, -z'
'-x, -y, -z'
'x, y, -z-1/2'
'x, -y-1/2, z-1/2'
'-x, y-1/2, z'

loop_
_atom_site_label
_atom_site_fract_x
_atom_site_fract_y
_atom_site_fract_z
_atom_site_U_iso_or_equiv
_atom_site_adp_type
_atom_site_calc_flag
_atom_site_refinement_flags
_atom_site_occupancy
_atom_site_disorder_assembly
_atom_site_disorder_group
_atom_site_type_symbol
Ce1 0.12601(5) 0.03665(4) 0.2500 0.00430(15) Uani d S 1 . . Ce
Ce2 0.60626(5) 0.2500 0.0000 0.00547(15) Uani d S 1 . . Ce
Se 0.41722(9) 0.39779(8) 0.2500 0.00698(17) Uani d S 1 . . Se
Si 0.1111(2) 0.2500 0.0000 0.0042(3) Uani d S 1 . . Si
O1 0.0504(5) 0.7673(4) 0.1173(2) 0.0074(5) Uani d . 1 . . O
O2 0.2684(4) 0.0770(4) 0.0330(2) 0.0056(5) Uani d . 1 . . O

loop_
_atom_site_aniso_label
_atom_site_aniso_U_11
_atom_site_aniso_U_22
_atom_site_aniso_U_33
_atom_site_aniso_U_12
_atom_site_aniso_U_13
_atom_site_aniso_U_23
Ce1 0.0049(2) 0.0034(2) 0.0045(2) 0.00048(10) 0.000 0.000
Ce2 0.0019(2) 0.0052(2) 0.0093(2) 0.000 0.000 -0.00240(11)
Se 0.0053(3) 0.0076(3) 0.0080(3) -0.0019(2) 0.000 0.000
Si 0.0034(7) 0.0037(8) 0.0054(8) 0.000 0.000 -0.0006(5)
O1 0.0057(13) 0.0091(13) 0.0073(13) -0.0007(11) 0.0004(11) 0.0001(10)
O2 0.0047(13) 0.0050(12) 0.0072(12) 0.0001(10) 0.0011(10) 0.0009(10)

loop_
_atom_type_symbol
_atom_type_description
_atom_type_scat_dispersion_real
_atom_type_scat_dispersion_imag
_atom_type_scat_source
O O 0.0106 0.0060 'International Tables Vol C Tables 4.2.6.8 and 6.1.1.4'
Si Si 0.0817 0.0704 'International Tables Vol C Tables 4.2.6.8 and 6.1.1.4'
Se Se -0.0929 2.2259 'International Tables Vol C Tables 4.2.6.8 and 6.1.1.4'
Ce Ce -0.2486 2.6331 'International Tables Vol C Tables 4.2.6.8 and 6.1.1.4'

loop_
_geom_angle_atom_site_label_1
_geom_angle_atom_site_label_2
_geom_angle_atom_site_label_3
_geom_angle_site_symmetry_1
_geom_angle_site_symmetry_3
_geom_angle
_geom_angle_publ_flag
O1 Ce1 O1 3_545 8 72.68(12) ?
O1 Ce1 O1 3_545 1_545 142.57(3) ?
O1 Ce1 O1 8 1_545 95.36(8) ?
O1 Ce1 O1 3_545 6_546 95.36(8) ?
O1 Ce1 O1 8 6_546 142.57(3) ?
O1 Ce1 O1 1_545 6_546 72.49(12) ?
O1 Ce1 O2 3_545 6_556 61.55(9) ?
O1 Ce1 O2 8 6_556 128.93(9) ?
O1 Ce1 O2 1_545 6_556 134.84(9) ?
O1 Ce1 O2 6_546 6_556 66.60(8) ?
O1 Ce1 O2 3_545 . 128.93(9) ?
O1 Ce1 O2 8 . 61.55(9) ?
O1 Ce1 O2 1_545 . 66.60(8) ?
O1 Ce1 O2 6_546 . 134.84(9) ?
O2 Ce1 O2 6_556 . 137.55(12) ?
O1 Ce1 Se 3_545 3_645 129.91(6) ?
O1 Ce1 Se 8 3_645 129.91(6) ?
O1 Ce1 Se 1_545 3_645 85.26(7) ?
O1 Ce1 Se 6_546 3_645 85.26(7) ?
O2 Ce1 Se 6_556 3_645 73.36(6) ?
O2 Ce1 Se . 3_645 73.36(6) ?
O1 Ce1 Si 3_545 6_556 30.92(7) ?
O1 Ce1 Si 8 6_556 100.19(6) ?
O1 Ce1 Si 1_545 6_556 153.16(6) ?
O1 Ce1 Si 6_546 6_556 81.95(6) ?
O2 Ce1 Si 6_556 6_556 30.80(6) ?
O2 Ce1 Si . 6_556 140.24(6) ?
Se Ce1 Si 3_645 6_556 100.94(3) ?
O1 Ce1 Si 3_545 . 100.19(6) ?
O1 Ce1 Si 8 . 30.92(7) ?
O1 Ce1 Si 1_545 . 81.95(6) ?
O1 Ce1 Si 6_546 . 153.16(6) ?
O2 Ce1 Si 6_556 . 140.24(6) ?
O2 Ce1 Si . . 30.80(6) ?
Se Ce1 Si 3_645 . 100.94(3) ?
Si Ce1 Si 6_556 . 121.624(12) ?
O1 Ce1 Se 3_545 . 72.51(7) ?
O1 Ce1 Se 8 . 72.51(7) ?
O1 Ce1 Se 1_545 . 138.77(6) ?
O1 Ce1 Se 6_546 . 138.77(6) ?
O2 Ce1 Se 6_556 . 73.20(6) ?
O2 Ce1 Se . . 73.20(6) ?
Se Ce1 Se 3_645 . 74.709(10) ?
Si Ce1 Se 6_556 . 67.461(18) ?
Si Ce1 Se . . 67.461(18) ?
O1 Ce1 Ce2 3_545 5_655 169.39(6) ?
O1 Ce1 Ce2 8 5_655 97.38(6) ?
O1 Ce1 Ce2 1_545 5_655 39.87(6) ?
O1 Ce1 Ce2 6_546 5_655 94.88(6) ?
O2 Ce1 Ce2 6_556 5_655 125.74(6) ?
O2 Ce1 Ce2 . 5_655 40.53(6) ?
Se Ce1 Ce2 3_645 5_655 53.899(8) ?
Si Ce1 Ce2 6_556 5_655 154.83(3) ?
Si Ce1 Ce2 . 5_655 69.278(14) ?
Se Ce1 Ce2 . 5_655 101.326(10) ?
O1 Ce1 Ce2 3_545 2_655 97.38(6) ?
O1 Ce1 Ce2 8 2_655 169.39(6) ?
O1 Ce1 Ce2 1_545 2_655 94.88(6) ?
O1 Ce1 Ce2 6_546 2_655 39.87(6) ?
O2 Ce1 Ce2 6_556 2_655 40.53(6) ?
O2 Ce1 Ce2 . 2_655 125.74(6) ?
Se Ce1 Ce2 3_645 2_655 53.899(8) ?
Si Ce1 Ce2 6_556 2_655 69.278(14) ?
Si Ce1 Ce2 . 2_655 154.83(3) ?
Se Ce1 Ce2 . 2_655 101.326(10) ?
Ce2 Ce1 Ce2 5_655 2_655 92.275(10) ?
O2 Ce2 O2 . 4 63.59(13) ?
O2 Ce2 O1 . 8_655 132.39(8) ?
O2 Ce2 O1 4 8_655 140.97(8) ?
O2 Ce2 O1 . 5_665 140.97(8) ?
O2 Ce2 O1 4 5_665 132.39(8) ?
O1 Ce2 O1 8_655 5_665 62.80(12) ?
O2 Ce2 O2 . 8_665 135.82(8) ?
O2 Ce2 O2 4 8_665 79.02(10) ?
O1 Ce2 O2 8_655 8_665 67.25(9) ?
O1 Ce2 O2 5_665 8_665 81.82(9) ?
O2 Ce2 O2 . 5_655 79.02(10) ?
O2 Ce2 O2 4 5_655 135.82(8) ?
O1 Ce2 O2 8_655 5_655 81.82(9) ?
O1 Ce2 O2 5_665 5_655 67.25(9) ?
O2 Ce2 O2 8_665 5_655 143.89(13) ?
O2 Ce2 Si . . 31.79(6) ?
O2 Ce2 Si 4 . 31.79(6) ?
O1 Ce2 Si 8_655 . 148.60(6) ?
O1 Ce2 Si 5_665 . 148.60(6) ?
O2 Ce2 Si 8_665 . 108.05(6) ?
O2 Ce2 Si 5_655 . 108.05(6) ?
O2 Ce2 Si . 1_655 148.21(6) ?
O2 Ce2 Si 4 1_655 148.21(6) ?
O1 Ce2 Si 8_655 1_655 31.40(6) ?
O1 Ce2 Si 5_665 1_655 31.40(6) ?
O2 Ce2 Si 8_665 1_655 71.95(6) ?
O2 Ce2 Si 5_655 1_655 71.95(6) ?
Si Ce2 Si . 1_655 180.0 ?
O2 Ce2 Se . 7_565 69.23(6) ?
O2 Ce2 Se 4 7_565 74.22(6) ?
O1 Ce2 Se 8_655 7_565 141.36(6) ?
O1 Ce2 Se 5_665 7_565 81.26(6) ?
O2 Ce2 Se 8_665 7_565 123.70(6) ?
O2 Ce2 Se 5_655 7_565 70.95(6) ?
Si Ce2 Se . 7_565 68.371(11) ?
Si Ce2 Se 1_655 7_565 111.629(11) ?
O2 Ce2 Se . . 74.22(6) ?
O2 Ce2 Se 4 . 69.23(6) ?
O1 Ce2 Se 8_655 . 81.26(6) ?
O1 Ce2 Se 5_665 . 141.36(6) ?
O2 Ce2 Se 8_665 . 70.95(6) ?
O2 Ce2 Se 5_655 . 123.70(6) ?
Si Ce2 Se . . 68.371(11) ?
Si Ce2 Se 1_655 . 111.629(11) ?
Se Ce2 Se 7_565 . 136.74(2) ?
O2 Ce2 Ce1 . 3_655 122.38(5) ?
O2 Ce2 Ce1 4 3_655 101.67(6) ?
O1 Ce2 Ce1 8_655 3_655 39.52(6) ?
O1 Ce2 Ce1 5_665 3_655 91.75(6) ?
O2 Ce2 Ce1 8_665 3_655 41.70(6) ?
O2 Ce2 Ce1 5_655 3_655 118.53(6) ?
Si Ce2 Ce1 . 3_655 115.725(6) ?
Si Ce2 Ce1 1_655 3_655 64.275(7) ?
Se Ce2 Ce1 7_565 3_655 165.044(10) ?
Se Ce2 Ce1 . 3_655 49.749(12) ?
O2 Ce2 Ce1 . 5_655 101.67(6) ?
O2 Ce2 Ce1 4 5_655 122.38(5) ?
O1 Ce2 Ce1 8_655 5_655 91.75(6) ?
O1 Ce2 Ce1 5_665 5_655 39.52(6) ?
O2 Ce2 Ce1 8_665 5_655 118.53(6) ?
O2 Ce2 Ce1 5_655 5_655 41.70(6) ?
Si Ce2 Ce1 . 5_655 115.725(7) ?
Si Ce2 Ce1 1_655 5_655 64.275(7) ?
Se Ce2 Ce1 7_565 5_655 49.749(12) ?
Se Ce2 Ce1 . 5_655 165.044(10) ?
Ce1 Ce2 Ce1 3_655 5_655 128.550(13) ?
Ce1 Se Ce1 3_655 . 144.21(2) ?
Ce1 Se Ce2 3_655 6_556 76.352(12) ?
Ce1 Se Ce2 . 6_556 86.268(12) ?
Ce1 Se Ce2 3_655 . 76.352(12) ?
Ce1 Se Ce2 . . 86.268(12) ?
Ce2 Se Ce2 6_556 . 120.259(19) ?
O2 Si O2 4 . 106.2(2) y
O2 Si O1 4 5_565 104.36(13) ?
O2 Si O1 . 5_565 119.01(13) ?
O2 Si O1 4 8 119.01(13) y
O2 Si O1 . 8 104.36(13) y
O1 Si O1 5_565 8 104.8(2) y
O2 Si Ce2 4 . 53.10(10) ?
O2 Si Ce2 . . 53.10(10) ?
O1 Si Ce2 5_565 . 127.61(11) ?
O1 Si Ce2 8 . 127.61(11) ?
O2 Si Ce2 4 1_455 126.90(10) ?
O2 Si Ce2 . 1_455 126.90(10) ?
O1 Si Ce2 5_565 1_455 52.39(11) ?
O1 Si Ce2 8 1_455 52.39(11) ?
Ce2 Si Ce2 . 1_455 180.0 ?
O2 Si Ce1 4 . 123.49(9) ?
O2 Si Ce1 . . 54.06(8) ?
O1 Si Ce1 5_565 . 132.01(10) ?
O1 Si Ce1 8 . 50.69(9) ?
Ce2 Si Ce1 . . 88.33(3) ?
Ce2 Si Ce1 1_455 . 91.67(3) ?
O2 Si Ce1 4 7_565 54.06(8) ?
O2 Si Ce1 . 7_565 123.49(9) ?
O1 Si Ce1 5_565 7_565 50.69(9) ?
O1 Si Ce1 8 7_565 132.01(10) ?
Ce2 Si Ce1 . 7_565 88.33(3) ?
Ce2 Si Ce1 1_455 7_565 91.67(3) ?
Ce1 Si Ce1 . 7_565 176.65(5) ?
Si O1 Ce1 5_565 3 98.39(12) ?
Si O1 Ce1 5_565 1_565 129.89(14) ?
Ce1 O1 Ce1 3 1_565 105.13(10) ?
Si O1 Ce2 5_565 5_665 96.21(12) ?
Ce1 O1 Ce2 3 5_665 130.66(11) ?
Ce1 O1 Ce2 1_565 5_665 100.61(10) ?
Si O2 Ce2 . . 95.11(13) ?
Si O2 Ce2 . 5_655 151.02(14) ?
Ce2 O2 Ce2 . 5_655 100.98(10) ?
Si O2 Ce1 . . 95.14(11) ?
Ce2 O2 Ce1 . . 119.16(10) ?
Ce2 O2 Ce1 5_655 . 97.78(9) ?

loop_
_geom_bond_atom_site_label_1
_geom_bond_atom_site_label_2
_geom_bond_site_symmetry_2
_geom_bond_distance
_geom_bond_publ_flag
Ce1 O1 3_545 2.480(3) ?
Ce1 O1 8 2.480(3) y
Ce1 O1 1_545 2.486(3) y
Ce1 O1 6_546 2.486(3) ?
Ce1 O2 6_556 2.578(2) ?
Ce1 O2 . 2.578(2) y
Ce1 Se 3_645 3.0157(7) y
Ce1 Si 6_556 3.1711(3) ?
Ce1 Si . 3.1711(3) ?
Ce1 Se . 3.1802(6) y
Ce1 Ce2 5_655 3.8397(3) ?
Ce1 Ce2 2_655 3.8397(3) ?
Ce2 O2 . 2.475(3) y
Ce2 O2 4 2.475(3) ?
Ce2 O1 8_655 2.504(3) y
Ce2 O1 5_665 2.504(3) ?
Ce2 O2 8_665 2.518(3) y
Ce2 O2 5_655 2.518(3) ?
Ce2 Si . 3.0822(15) ?
Ce2 Si 1_655 3.1428(15) ?
Ce2 Se 7_565 3.1926(4) ?
Ce2 Se . 3.1926(4) y
Ce2 Ce1 3_655 3.8398(3) ?
Ce2 Ce1 5_655 3.8398(3) ?
Se Ce1 3_655 3.0157(7) ?
Se Ce2 6_556 3.1926(4) ?
Si O2 4 1.630(3) ?
Si O2 . 1.630(3) y
Si O1 5_565 1.647(3) ?
Si O1 8 1.647(3) y
Si Ce2 1_455 3.1428(15) ?
Si Ce1 7_565 3.1711(3) ?
O1 Si 5_565 1.647(3) ?
O1 Ce1 3 2.480(3) ?
O1 Ce1 1_565 2.486(3) ?
O1 Ce2 5_665 2.504(3) ?
O2 Ce2 5_655 2.518(3) ?
